data_2004101
loop_
_publ_author_name
'Clarke, A. J.'
'Carmichael, A. J.'
'Errington, W.'
'Moore, P.'

_publ_section_title
Tetrakis(\m-acetato-<i>O</i>:<i>O</i>')bis(1,5,9-triazacyclododecane-2,4-dione-<i>N</i>^9^)dicopper(II)(<i>Cu</i>---<i>Cu</i>)
_journal_issue 11
_journal_name_full 'Acta Crystallographica Section C'
_journal_page_first 2279
_journal_page_last 2282
_journal_paper_doi 10.1107/S0108270195006512
_journal_volume 51
_journal_year 1995
_chemical_formula_moiety 'C26 H46 Cu2 N6 O12'
_chemical_formula_sum 'C26 H46 Cu2 N6 O12'
_chemical_formula_weight 761.8
_chemical_name_systematic
;
Tetrakis(\m-acetato-\kO:\kO')-bis(1,5,9-triazacyclododecane-2,4-dione-N^9^)-
dicopper(II)
;
_space_group_IT_number 2
_symmetry_cell_setting triclinic
_symmetry_space_group_name_Hall '-P 1'
_symmetry_space_group_name_H-M 'P -1'
_audit_creation_method SHELXL
_cell_angle_alpha 75.52(8)
_cell_angle_beta 69.61(7)
_cell_angle_gamma 80.45(7)
_cell_formula_units_Z 1
_cell_length_a 8.568(9)
_cell_length_b 9.333(4)
_cell_length_c 11.972(13)
_cell_measurement_reflns_used 18
_cell_measurement_temperature 200(2)
_cell_measurement_theta_max 10
_cell_measurement_theta_min 9
_cell_volume 865.6(14)
_computing_cell_refinement 'Siemens P3R3 system'
_computing_data_collection 'Siemens P3R3 system'
_computing_data_reduction 'SHELXTL-Plus (Sheldrick, 1991)'
_computing_structure_refinement 'SHELXL93 (Sheldrick, 1993)'
_computing_structure_solution SHELXTL-Plus
_diffrn_ambient_temperature 200(2)
_diffrn_measurement_device 'Siemens P3R3'
_diffrn_measurement_method \w-2\q
_diffrn_radiation_monochromator graphite
_diffrn_radiation_source 'normal-focus sealed tube'
_diffrn_radiation_type MoK\a
_diffrn_radiation_wavelength 0.71073
_diffrn_reflns_av_R_equivalents 0.0237
_diffrn_reflns_av_sigmaI/netI 0.0215
_diffrn_reflns_limit_h_max 0
_diffrn_reflns_limit_h_min -10
_diffrn_reflns_limit_k_max 10
_diffrn_reflns_limit_k_min -11
_diffrn_reflns_limit_l_max 13
_diffrn_reflns_limit_l_min -14
_diffrn_reflns_number 2953
_diffrn_reflns_theta_max 25.06
_diffrn_reflns_theta_min 1.86
_diffrn_standards_decay_% none
_diffrn_standards_interval_count 200
_diffrn_standards_number 3
_exptl_absorpt_coefficient_mu 1.293
_exptl_absorpt_correction_T_max 0.85
_exptl_absorpt_correction_T_min 0.81
_exptl_absorpt_correction_type 'Gaussian (Alcock, 1970)'
_exptl_crystal_colour blue
_exptl_crystal_density_diffrn 1.461
_exptl_crystal_description 'rectangular block'
_exptl_crystal_F_000 398
_exptl_crystal_size_max 0.51
_exptl_crystal_size_mid 0.19
_exptl_crystal_size_min 0.14
_refine_diff_density_max 0.48
_refine_diff_density_min -0.87
_refine_ls_extinction_method none
_refine_ls_goodness_of_fit_all 1.201
_refine_ls_goodness_of_fit_obs 1.068
_refine_ls_hydrogen_treatment noref
_refine_ls_matrix_type full
_refine_ls_number_parameters 210
_refine_ls_number_reflns 2721
_refine_ls_number_restraints 0
_refine_ls_restrained_S_all 1.430
_refine_ls_restrained_S_obs 1.068
_refine_ls_R_factor_all 0.0524
_refine_ls_R_factor_obs 0.0358
_refine_ls_shift/esd_max 0.000
_refine_ls_shift/esd_mean 0.000
_refine_ls_structure_factor_coef Fsqd
_refine_ls_weighting_details 'w = 1/[\s^2^(Fo^2^)+(0.034P)^2^+1.68P] where P=(Fo^2^+2Fc^2^)/3'
_refine_ls_weighting_scheme calc
_refine_ls_wR_factor_all 0.1257
_refine_ls_wR_factor_obs 0.0863
_reflns_number_observed 2333
_reflns_number_total 2733
_reflns_observed_criterion >2sigma(I)
_cod_data_source_file bm1015.cif
_cod_data_source_block cuclar2ab
_cod_depositor_comments
;
The following automatic conversions were performed:

'_refine_ls_weighting_scheme' value 'calc w =
1/[\s^2^(Fo^2^)+(0.034P)^2^+1.68P] where P=(Fo^2^+2Fc^2^)/3' was
changed to 'calc'. New tag '_refine_ls_weighting_details' was
created. The value of the new tag was set to 'w =
1/[\s^2^(Fo^2^)+(0.034P)^2^+1.68P] where P=(Fo^2^+2Fc^2^)/3'.

Automatic conversion script
Id: cif_fix_values 3143 2015-03-26 13:38:13Z robertas 
;
_cod_database_code 2004101

loop_
_symmetry_equiv_pos_as_xyz
'x, y, z'
'-x, -y, -z'

loop_
_atom_site_aniso_label
_atom_site_aniso_U_11
_atom_site_aniso_U_22
_atom_site_aniso_U_33
_atom_site_aniso_U_12
_atom_site_aniso_U_13
_atom_site_aniso_U_23
Cu1 0.0307(3) 0.0208(2) 0.0216(2) -0.0012(2) -0.0062(2) -0.0066(2)
O1 0.048(2) 0.0192(12) 0.0386(14) -0.0017(11) -0.0171(13) -0.0127(10)
O2 0.044(2) 0.0197(12) 0.0417(15) -0.0067(11) -0.0041(12) -0.0119(11)
O3 0.034(2) 0.0374(14) 0.0329(14) -0.0051(12) -0.0077(12) -0.0114(11)
O4 0.041(2) 0.048(2) 0.0356(15) -0.0167(14) -0.0029(13) -0.0183(12)
O5 0.045(2) 0.0271(13) 0.0294(13) 0.0055(12) -0.0151(12) -0.0075(10)
O6 0.053(2) 0.0259(13) 0.0270(13) 0.0059(12) -0.0066(12) -0.0059(10)
N1 0.016(2) 0.0200(13) 0.0269(14) -0.0013(11) -0.0072(11) -0.0045(11)
N2 0.034(2) 0.0193(14) 0.0283(15) -0.0001(12) -0.0083(13) -0.0111(11)
N3 0.030(2) 0.0205(14) 0.030(2) 0.0012(12) -0.0067(13) -0.0107(12)
C1 0.028(2) 0.031(2) 0.025(2) 0.002(2) -0.0076(15) -0.0100(14)
C2 0.028(2) 0.031(2) 0.035(2) 0.000(2) -0.014(2) -0.015(2)
C3 0.033(2) 0.031(2) 0.032(2) 0.007(2) -0.018(2) -0.0137(15)
C4 0.033(2) 0.019(2) 0.0168(15) -0.0037(14) -0.0047(14) -0.0025(12)
C5 0.031(2) 0.020(2) 0.025(2) -0.0022(14) -0.0008(15) -0.0079(13)
C6 0.017(2) 0.022(2) 0.034(2) -0.0016(13) 0.0001(14) -0.0115(14)
C7 0.029(2) 0.033(2) 0.033(2) 0.001(2) -0.012(2) -0.016(2)
C8 0.032(2) 0.031(2) 0.026(2) 0.006(2) -0.011(2) -0.0100(14)
C9 0.023(2) 0.022(2) 0.032(2) 0.0010(14) -0.0082(15) -0.0089(14)
C10 0.033(2) 0.026(2) 0.026(2) -0.006(2) -0.012(2) 0.0012(14)
C11 0.039(3) 0.048(2) 0.040(2) -0.017(2) -0.013(2) -0.004(2)
C12 0.027(2) 0.024(2) 0.027(2) -0.0023(15) -0.0074(15) -0.0035(14)
C13 0.052(3) 0.028(2) 0.038(2) 0.001(2) -0.019(2) 0.000(2)

loop_
_atom_site_label
_atom_site_occupancy
_atom_site_fract_x
_atom_site_fract_y
_atom_site_fract_z
_atom_site_U_iso_or_equiv
_atom_site_thermal_displace_type
_atom_site_calc_flag
_atom_site_refinement_flags
_atom_site_type_symbol
Cu1 1 .06554(6) .43495(4) .40273(3) .0247(2) Uani d . Cu
O1 1 .4171(4) .1025(3) -0.1209(2) .0334(6) Uani d . O
O2 1 .6770(4) .4209(3) -.0313(2) .0363(7) Uani d . O
O3 1 .2748(4) .5252(3) .3814(2) .0347(6) Uani d . O
O4 1 -0.1664(4) .3704(3) .4547(2) .0407(7) Uani d . O
O5 1 -.0099(4) .6245(3) .3073(2) .0337(6) Uani d . O
O6 1 .1139(4) .2688(3) .5299(2) .0379(7) Uani d . O
N1 1 .1808(4) .3156(3) .2458(2) .0209(6) Uani d . N
H1 1 .2557(4) .3758(3) .1832(2) .025 Uiso calc R H
N2 1 .3540(4) .3187(3) -.0540(2) .0268(7) Uani d . N
H2 1 .3935(4) .3910(3) -.0396(2) .032 Uiso calc R H
N3 1 .6239(4) .2022(3) .1052(3) .0269(7) Uani d . N
H3 1 .6381(4) .1051(3) .1132(3) .032 Uiso calc R H
C1 1 .0396(5) .3030(4) .2032(3) .0283(8) Uani d . C
H1A 1 -.0166(5) .4040(4) .1872(3) .034 Uiso calc R H
H1B 1 -.0420(5) .2429(4) .2721(3) .034 Uiso calc R H
C2 1 .0746(5) .2364(4) .0899(3) .0293(8) Uani d . C
H2A 1 .1366(5) .1376(4) .1028(3) .035 Uiso calc R H
H2B 1 -.0340(5) .2207(4) .0847(3) .035 Uiso calc R H
C3 1 .1735(5) .3278(4) -.0332(3) .0300(8) Uani d . C
H3A 1 .1557(5) .2932(4) -.0992(3) .036 Uiso calc R H
H3B 1 .1284(5) .4332(4) -.0381(3) .036 Uiso calc R H
C4 1 .4626(5) .2063(3) -.0939(3) .0239(8) Uani d . C
C5 1 .6467(5) .2107(4) -0.1038(3) .0273(8) Uani d . C
H5A 1 .7010(5) .1082(4) -.0927(3) .033 Uiso calc R H
H5B 1 .7078(5) .2658(4) -0.1857(3) .033 Uiso calc R H
C6 1 .6547(4) .2863(4) -.0068(3) .0252(8) Uani d . C
C7 1 .5674(5) .2635(4) .2163(3) .0298(8) Uani d . C
H7A 1 .5282(5) .3698(4) .1967(3) .036 Uiso calc R H
H7B 1 .6623(5) .2563(4) .2472(3) .036 Uiso calc R H
C8 1 .4247(5) .1785(4) .3155(3) .0295(8) Uani d . C
H8A 1 .3852(5) .2268(4) .3865(3) .035 Uiso calc R H
H8B 1 .4704(5) .0762(4) .3425(3) .035 Uiso calc R H
C9 1 .2720(5) .1693(4) .2771(3) .0257(8) Uani d . C
H9A 1 .3108(5) .1219(4) .2056(3) .031 Uiso calc R H
H9B 1 .1935(5) .1047(4) .3444(3) .031 Uiso calc R H
C10 1 -0.2820(5) .3958(4) .5486(3) .0284(8) Uani d . C
C11 1 -0.4456(6) .3253(5) .5810(4) .0417(10) Uani d . C
H11A 1 -0.5378(8) .3832(19) .631(2) .063 Uiso calc R H
H11B 1 -0.4364(14) .2233(12) .627(2) .063 Uiso calc R H
H11C 1 -0.4673(19) .324(3) .5060(4) .063 Uiso calc R H
C12 1 .0792(5) .2673(4) .6415(3) .0267(8) Uani d . C
C13 1 .1267(6) .1237(4) .7200(4) .0400(10) Uani d . C
H13A 1 .2356(18) .1291(14) .728(2) .060 Uiso calc R H
H13B 1 .133(4) .0404(6) .6820(14) .060 Uiso calc R H
H13C 1 .042(2) .1090(17) .8009(10) .060 Uiso calc R H

loop_
_atom_type_symbol
_atom_type_description
_atom_type_scat_dispersion_real
_atom_type_scat_dispersion_imag
_atom_type_scat_source
C C 0.0033 0.0016 'International Tables Vol C Tables 4.2.6.8 and 6.1.1.4'
H H 0.0000 0.0000 'International Tables Vol C Tables 4.2.6.8 and 6.1.1.4'
N N 0.0061 0.0033 'International Tables Vol C Tables 4.2.6.8 and 6.1.1.4'
O O 0.0106 0.0060 'International Tables Vol C Tables 4.2.6.8 and 6.1.1.4'
Cu Cu 0.3201 1.2651 'International Tables Vol C Tables 4.2.6.8 and 6.1.1.4'

loop_
_geom_angle_atom_site_label_1
_geom_angle_atom_site_label_2
_geom_angle_atom_site_label_3
_geom_angle_site_symmetry_1
_geom_angle_site_symmetry_3
_geom_angle
_geom_angle_publ_flag
O6 Cu1 O5 . . 166.81(10) y
O6 Cu1 O4 . . 88.67(15) y
O5 Cu1 O4 . . 88.74(15) y
O6 Cu1 O3 . . 90.30(14) y
O5 Cu1 O3 . . 89.32(14) y
O4 Cu1 O3 . . 166.99(10) y
O6 Cu1 N1 . . 96.34(12) ?
O5 Cu1 N1 . . 96.81(13) ?
O4 Cu1 N1 . . 97.13(12) ?
O3 Cu1 N1 . . 95.88(12) ?
O6 Cu1 Cu1 . 2_566 80.67(11) ?
O5 Cu1 Cu1 . 2_566 86.19(11) ?
O4 Cu1 Cu1 . 2_566 83.21(10) ?
O3 Cu1 Cu1 . 2_566 83.83(10) ?
N1 Cu1 Cu1 . 2_566 176.99(7) y
C10 O3 Cu1 2_566 . 123.0(3) ?
C10 O4 Cu1 . . 124.1(3) ?
C12 O5 Cu1 2_566 . 120.1(2) ?
C12 O6 Cu1 . . 127.4(2) ?
C9 N1 C1 . . 112.5(3) ?
C9 N1 Cu1 . . 114.1(2) ?
C1 N1 Cu1 . . 105.6(2) ?
C4 N2 C3 . . 123.9(3) ?
C6 N3 C7 . . 123.4(3) ?
N1 C1 C2 . . 120.0(3) ?
C3 C2 C1 . . 116.6(3) ?
N2 C3 C2 . . 114.1(3) ?
O1 C4 N2 . . 121.8(4) ?
O1 C4 C5 . . 121.4(3) ?
N2 C4 C5 . . 116.8(3) ?
C6 C5 C4 . . 110.1(3) ?
O2 C6 N3 . . 123.3(3) ?
O2 C6 C5 . . 120.9(3) ?
N3 C6 C5 . . 115.6(3) ?
N3 C7 C8 . . 110.7(3) ?
C7 C8 C9 . . 115.6(3) ?
N1 C9 C8 . . 114.0(3) ?
O4 C10 O3 . 2_566 125.7(4) y
O4 C10 C11 . . 117.0(3) ?
O3 C10 C11 2_566 . 117.3(3) ?
O6 C12 O5 . 2_566 125.6(3) y
O6 C12 C13 . . 116.7(3) ?
O5 C12 C13 2_566 . 117.7(3) ?

loop_
_geom_bond_atom_site_label_1
_geom_bond_atom_site_label_2
_geom_bond_site_symmetry_2
_geom_bond_distance
_geom_bond_publ_flag
Cu1 O6 . 1.985(3) y
Cu1 O5 . 1.994(3) y
Cu1 O4 . 2.012(4) y
Cu1 O3 . 2.016(4) y
Cu1 N1 . 2.266(4) y
Cu1 Cu1 2_566 2.702(3) y
O1 C4 . 1.251(4) y
O2 C6 . 1.248(4) y
O3 C10 2_566 1.268(4) y
O4 C10 . 1.258(5) y
O5 C12 2_566 1.267(4) y
O6 C12 . 1.260(4) y
N1 C9 . 1.486(4) y
N1 C1 . 1.498(5) y
N2 C4 . 1.346(4) y
N2 C3 . 1.470(5) y
N3 C6 . 1.334(5) y
N3 C7 . 1.473(4) y
C1 C2 . 1.547(5) ?
C2 C3 . 1.536(6) ?
C4 C5 . 1.547(6) ?
C5 C6 . 1.527(5) ?
C7 C8 . 1.541(6) ?
C8 C9 . 1.551(5) ?
C10 O3 2_566 1.268(4) ?
C10 C11 . 1.533(6) y
C12 O5 2_566 1.267(4) ?
C12 C13 . 1.517(5) y

loop_
_geom_torsion_atom_site_label_1
_geom_torsion_atom_site_label_2
_geom_torsion_atom_site_label_3
_geom_torsion_atom_site_label_4
_geom_torsion_site_symmetry_1
_geom_torsion_site_symmetry_4
_geom_torsion
O6 Cu1 O3 C10 . 2_566 -81.6(3)
O5 Cu1 O3 C10 . 2_566 85.2(3)
O4 Cu1 O3 C10 . 2_566 3.8(6)
N1 Cu1 O3 C10 . 2_566 -178.0(3)
Cu1 Cu1 O3 C10 2_566 2_566 -1.0(3)
O6 Cu1 O4 C10 . . 77.0(3)
O5 Cu1 O4 C10 . . -90.0(3)
O3 Cu1 O4 C10 . . -8.6(7)
N1 Cu1 O4 C10 . . 173.3(3)
Cu1 Cu1 O4 C10 2_566 . -3.7(3)
O6 Cu1 O5 C12 . 2_566 7.0(7)
O4 Cu1 O5 C12 . 2_566 85.8(3)
O3 Cu1 O5 C12 . 2_566 -81.4(3)
N1 Cu1 O5 C12 . 2_566 -177.2(3)
Cu1 Cu1 O5 C12 2_566 2_566 2.5(3)
O5 Cu1 O6 C12 . . -4.6(7)
O4 Cu1 O6 C12 . . -83.3(3)
O3 Cu1 O6 C12 . . 83.7(3)
N1 Cu1 O6 C12 . . 179.7(3)
Cu1 Cu1 O6 C12 2_566 . 0.0(3)
O6 Cu1 N1 C9 . . -7.6(2)
O5 Cu1 N1 C9 . . 173.3(2)
O4 Cu1 N1 C9 . . -97.1(3)
O3 Cu1 N1 C9 . . 83.3(2)
Cu1 Cu1 N1 C9 2_566 . -0.9(16)
O6 Cu1 N1 C1 . . 116.4(2)
O5 Cu1 N1 C1 . . -62.6(2)
O4 Cu1 N1 C1 . . 27.0(2)
O3 Cu1 N1 C1 . . -152.6(2)
Cu1 Cu1 N1 C1 2_566 . 123.2(14)
C9 N1 C1 C2 . . -59.2(4)
Cu1 N1 C1 C2 . . 175.7(3)
N1 C1 C2 C3 . . -67.9(4)
C4 N2 C3 C2 . . 81.8(4)
C1 C2 C3 N2 . . 77.1(4)
C3 N2 C4 O1 . . 2.8(5)
C3 N2 C4 C5 . . -176.7(3)
O1 C4 C5 C6 . . -148.4(3)
N2 C4 C5 C6 . . 31.1(4)
C7 N3 C6 O2 . . 17.4(6)
C7 N3 C6 C5 . . -157.7(3)
C4 C5 C6 O2 . . -96.2(4)
C4 C5 C6 N3 . . 79.0(4)
C6 N3 C7 C8 . . 135.8(4)
N3 C7 C8 C9 . . -54.6(4)
C1 N1 C9 C8 . . 177.1(3)
Cu1 N1 C9 C8 . . -62.6(3)
C7 C8 C9 N1 . . -63.8(4)
Cu1 O4 C10 O3 . 2_566 6.0(5)
Cu1 O4 C10 C11 . . -174.1(3)
Cu1 O6 C12 O5 . 2_566 -2.1(6)
Cu1 O6 C12 C13 . . 178.5(3)
